data_7047974
loop_
_publ_author_name
'Szynkiewicz, Natalia'
'Ponikiewski, \/Lukasz'
'Grubba, Rafa\/l'

_publ_section_title
;
 Symmetrical and unsymmetrical diphosphanes with diversified alkyl, aryl,
 and amino substituents.
;
_journal_issue 47
_journal_name_full 'Dalton transactions (Cambridge, England : 2003)'
_journal_page_first 16885
_journal_page_last 16894
_journal_paper_doi 10.1039/c8dt03775b
_journal_volume 47
_journal_year 2018
_chemical_absolute_configuration rm
_chemical_formula_moiety 'C20 H46 N2 P2'
_chemical_formula_sum 'C20 H46 N2 P2'
_chemical_formula_weight 376.55
_chemical_properties_physical Air-sensitive,Moisture-sensitive,Oxygen-sensitive
_space_group_IT_number 33
_space_group_name_Hall 'P 2c -2n'
_space_group_name_H-M_alt 'P n a 21'
_symmetry_cell_setting orthorhombic
_symmetry_Int_Tables_number 33
_symmetry_space_group_name_Hall 'P 2c -2n'
_symmetry_space_group_name_H-M 'P n a 21'
_atom_sites_solution_hydrogens geom
_atom_sites_solution_primary 'direct - structure invariant direct methods'
_atom_sites_solution_secondary 'direct - structure invariant direct methods'
_audit_conform_dict_location ftp://ftp.iucr.org/pub/cif_core.dic
_audit_conform_dict_name cif_core.dic
_audit_conform_dict_version 2.4.3
_audit_creation_date 2018-08-30T19:09:33-00:00
_audit_creation_method 'WinGX routine CIF_UPDATE'
_audit_update_record
;
2018-09-12 deposited with the CCDC.
2018-11-06 downloaded from the CCDC.
;
_cell_angle_alpha 90
_cell_angle_beta 90
_cell_angle_gamma 90
_cell_formula_units_Z 12
_cell_length_a 15.252(3)
_cell_length_b 10.681(2)
_cell_length_c 43.197(9)
_cell_measurement_reflns_used 18057
_cell_measurement_temperature 123(2)
_cell_measurement_theta_max 29.75
_cell_measurement_theta_min 2.38
_cell_measurement_wavelength 0.71073
_cell_volume 7037(2)
_computing_cell_refinement 'STOE X-AREA'
_computing_data_collection 'STOE X-AREA'
_computing_data_reduction 'STOE X-RED'
_computing_molecular_graphics 'Ortep for Windows (Farrugia, 2012)'
_computing_publication_material 'WinGX publication routines (Farrugia, 2012)'
_computing_structure_refinement 'SHELXL-2018/1 (Sheldrick, 2018)'
_computing_structure_solution 'SHELXS-86 (Sheldrick, 2008)'
_diffrn_ambient_temperature 123(2)
_diffrn_detector 'image plate (34 cm diameter)'
_diffrn_detector_area_resol_mean 6.67
_diffrn_detector_type STOE
_diffrn_measured_fraction_theta_full 0.979
_diffrn_measured_fraction_theta_max 0.979
_diffrn_measurement_details ' 191 frames, detector distance = 100 mm'
_diffrn_measurement_device '2-circle goniometer'
_diffrn_measurement_device_type 'STOE IPDS 2T'
_diffrn_measurement_method 'rotation method'
_diffrn_radiation_collimation '0.6 mm diameter'
_diffrn_radiation_monochromator 'parabolic x-ray mirror'
_diffrn_radiation_polarisn_norm 270
_diffrn_radiation_probe x-ray
_diffrn_radiation_type MoK\a
_diffrn_radiation_wavelength 0.71073
_diffrn_reflns_av_R_equivalents 0.1156
_diffrn_reflns_av_unetI/netI 0.1841
_diffrn_reflns_Laue_measured_fraction_full 0.979
_diffrn_reflns_Laue_measured_fraction_max 0.979
_diffrn_reflns_limit_h_max 20
_diffrn_reflns_limit_h_min -16
_diffrn_reflns_limit_k_max 14
_diffrn_reflns_limit_k_min -14
_diffrn_reflns_limit_l_max 46
_diffrn_reflns_limit_l_min -59
_diffrn_reflns_number 30874
_diffrn_reflns_point_group_measured_fraction_full 0.845
_diffrn_reflns_point_group_measured_fraction_max 0.823
_diffrn_reflns_theta_full 25.242
_diffrn_reflns_theta_max 29.245
_diffrn_reflns_theta_min 2.512
_diffrn_source 'GeniX Mo, 0.05 x 0.05 mm2 microfocus'
_diffrn_source_current 1.000
_diffrn_source_power 0.050
_diffrn_source_voltage 50
_exptl_absorpt_coefficient_mu 0.191
_exptl_absorpt_correction_type none
_exptl_crystal_colour colourless
_exptl_crystal_density_diffrn 1.066
_exptl_crystal_density_method 'not measured'
_exptl_crystal_description block
_exptl_crystal_F_000 2520
_exptl_crystal_size_max 0.2
_exptl_crystal_size_mid 0.2
_exptl_crystal_size_min 0.19
_refine_diff_density_max 0.946
_refine_diff_density_min -0.537
_refine_diff_density_rms 0.09
_refine_ls_abs_structure_details
;
 Flack x determined using 2265 quotients [(I+)-(I-)]/[(I+)+(I-)]
 (Parsons, Flack and Wagner, Acta Cryst. B69 (2013) 249-259).
;
_refine_ls_abs_structure_Flack 0.48(8)
_refine_ls_extinction_method none
_refine_ls_goodness_of_fit_ref 0.921
_refine_ls_hydrogen_treatment constr
_refine_ls_matrix_type full
_refine_ls_number_constraints 0
_refine_ls_number_parameters 677
_refine_ls_number_reflns 15769
_refine_ls_number_restraints 1
_refine_ls_restrained_S_all 0.921
_refine_ls_R_factor_all 0.1417
_refine_ls_R_factor_gt 0.0615
_refine_ls_shift/su_max 0.012
_refine_ls_shift/su_mean 0.001
_refine_ls_structure_factor_coef Fsqd
_refine_ls_weighting_details 'w=1/[\s^2^(Fo^2^)+(0.0428P)^2^] where P=(Fo^2^+2Fc^2^)/3'
_refine_ls_weighting_scheme calc
_refine_ls_wR_factor_gt 0.1071
_refine_ls_wR_factor_ref 0.1349
_reflns_Friedel_coverage 0.66
_reflns_Friedel_fraction_full 0.708
_reflns_Friedel_fraction_max 0.663
_reflns_number_gt 8572
_reflns_number_total 15769
_reflns_threshold_expression 'I > 2\s(I)'
_cod_data_source_file c8dt03775b2.cif
_cod_data_source_block shelx_CCDC3
_cod_depositor_comments 'Adding full bibliography for 7047971--7047984.cif.'
_cod_database_code 7047974
_shelx_estimated_absorpt_t_min 0.963
_shelx_estimated_absorpt_t_max 0.965

loop_
_symmetry_equiv_pos_as_xyz
'x, y, z'
'-x, -y, z+1/2'
'x+1/2, -y+1/2, z'
'-x+1/2, y+1/2, z+1/2'

loop_
_atom_site_label
_atom_site_type_symbol
_atom_site_fract_x
_atom_site_fract_y
_atom_site_fract_z
_atom_site_U_iso_or_equiv
_atom_site_adp_type
_atom_site_occupancy
_atom_site_site_symmetry_order
_atom_site_calc_flag
_atom_site_refinement_flags_posn
_atom_site_refinement_flags_adp
C14 C 0.1490(8) 0.9292(6) 0.8956(2) 0.064(3) Uani 1 1 d . .
H14A H 0.201444 0.905274 0.907358 0.097 Uiso 1 1 calc R U
H14B H 0.107388 0.971136 0.909461 0.097 Uiso 1 1 calc R U
H14C H 0.1656 0.986202 0.878864 0.097 Uiso 1 1 calc R U
C21 C 0.5381(4) 0.5959(4) 0.76462(17) 0.0210(15) Uani 1 1 d . .
C22 C 0.6080(4) 0.5324(5) 0.74430(17) 0.0215(14) Uani 1 1 d . .
H22A H 0.586329 0.525694 0.723011 0.032 Uiso 1 1 calc R U
H22B H 0.661833 0.582582 0.744551 0.032 Uiso 1 1 calc R U
H22C H 0.620479 0.448586 0.752399 0.032 Uiso 1 1 calc R U
C23 C 0.5268(5) 0.7285(5) 0.75058(19) 0.0325(18) Uani 1 1 d . .
H23A H 0.505266 0.721287 0.729279 0.049 Uiso 1 1 calc R U
H23B H 0.484539 0.776058 0.762978 0.049 Uiso 1 1 calc R U
H23C H 0.583404 0.771825 0.750614 0.049 Uiso 1 1 calc R U
C24 C 0.5710(5) 0.6064(6) 0.79719(18) 0.0320(17) Uani 1 1 d . .
H24A H 0.526293 0.646872 0.810064 0.048 Uiso 1 1 calc R U
H24B H 0.583387 0.522633 0.805326 0.048 Uiso 1 1 calc R U
H24C H 0.62474 0.656629 0.797478 0.048 Uiso 1 1 calc R U
C25 C 0.3466(5) 0.5593(5) 0.78670(16) 0.0210(15) Uani 1 1 d . .
C26 C 0.3318(5) 0.7020(5) 0.78378(18) 0.0279(17) Uani 1 1 d . .
H26A H 0.322147 0.723713 0.762002 0.042 Uiso 1 1 calc R U
H26B H 0.28031 0.726222 0.795971 0.042 Uiso 1 1 calc R U
H26C H 0.383497 0.746557 0.791521 0.042 Uiso 1 1 calc R U
C27 C 0.2608(4) 0.4978(5) 0.77558(17) 0.0244(15) Uani 1 1 d . .
H27A H 0.251223 0.518092 0.75371 0.037 Uiso 1 1 calc R U
H27B H 0.26499 0.406835 0.778043 0.037 Uiso 1 1 calc R U
H27C H 0.211643 0.529536 0.787904 0.037 Uiso 1 1 calc R U
C28 C 0.3614(5) 0.5277(5) 0.82074(17) 0.0257(16) Uani 1 1 d . .
H28A H 0.415973 0.566718 0.82784 0.039 Uiso 1 1 calc R U
H28B H 0.312222 0.559357 0.833058 0.039 Uiso 1 1 calc R U
H28C H 0.36557 0.436655 0.823197 0.039 Uiso 1 1 calc R U
C29 C 0.4740(4) 0.1820(5) 0.82375(16) 0.0215(14) Uani 1 1 d . .
H29 H 0.431372 0.13197 0.836285 0.026 Uiso 1 1 calc R U
C30 C 0.5078(5) 0.2838(5) 0.84526(17) 0.0307(17) Uani 1 1 d . .
H30A H 0.540523 0.245398 0.862328 0.046 Uiso 1 1 calc R U
H30B H 0.546528 0.340188 0.833715 0.046 Uiso 1 1 calc R U
H30C H 0.458216 0.331362 0.853601 0.046 Uiso 1 1 calc R U
C31 C 0.5470(5) 0.0929(5) 0.81546(19) 0.0278(16) Uani 1 1 d . .
H31A H 0.576703 0.065331 0.834386 0.042 Uiso 1 1 calc R U
H31B H 0.522603 0.020081 0.80468 0.042 Uiso 1 1 calc R U
H31C H 0.589098 0.135452 0.80194 0.042 Uiso 1 1 calc R U
C32 C 0.3357(4) 0.1741(4) 0.79186(16) 0.0192(14) Uani 1 1 d . .
H32 H 0.311004 0.210764 0.772432 0.023 Uiso 1 1 calc R U
C33 C 0.2704(5) 0.2017(5) 0.81760(18) 0.0276(16) Uani 1 1 d . .
H33A H 0.214513 0.160609 0.812966 0.041 Uiso 1 1 calc R U
H33B H 0.293386 0.169991 0.837288 0.041 Uiso 1 1 calc R U
H33C H 0.261359 0.292335 0.819136 0.041 Uiso 1 1 calc R U
C34 C 0.3412(5) 0.0310(5) 0.78689(18) 0.0281(17) Uani 1 1 d . .
H34A H 0.282049 -0.002764 0.783858 0.042 Uiso 1 1 calc R U
H34B H 0.376947 0.013307 0.768561 0.042 Uiso 1 1 calc R U
H34C H 0.367953 -0.00817 0.805088 0.042 Uiso 1 1 calc R U
C35 C 0.5298(4) 0.1655(4) 0.71829(16) 0.0194(13) Uani 1 1 d . .
H35 H 0.513284 0.161292 0.695908 0.023 Uiso 1 1 calc R U
C36 C 0.6213(5) 0.2191(5) 0.71943(18) 0.0278(17) Uani 1 1 d . .
H36A H 0.661996 0.161705 0.709086 0.042 Uiso 1 1 calc R U
H36B H 0.622198 0.300337 0.708887 0.042 Uiso 1 1 calc R U
H36C H 0.639165 0.230058 0.741053 0.042 Uiso 1 1 calc R U
C37 C 0.5303(5) 0.0317(5) 0.73001(18) 0.0275(17) Uani 1 1 d . .
H37A H 0.575446 -0.016124 0.719025 0.041 Uiso 1 1 calc R U
H37B H 0.542948 0.031232 0.752247 0.041 Uiso 1 1 calc R U
H37C H 0.472799 -0.006438 0.726319 0.041 Uiso 1 1 calc R U
C38 C 0.3851(4) 0.2719(4) 0.71437(16) 0.0171(13) Uani 1 1 d . .
H38 H 0.344106 0.322539 0.727389 0.02 Uiso 1 1 calc R U
C39 C 0.4062(5) 0.3502(5) 0.68592(16) 0.0251(15) Uani 1 1 d . .
H39A H 0.352526 0.364466 0.673985 0.038 Uiso 1 1 calc R U
H39B H 0.430849 0.430764 0.692397 0.038 Uiso 1 1 calc R U
H39C H 0.448998 0.305674 0.673037 0.038 Uiso 1 1 calc R U
C40 C 0.3354(5) 0.1531(5) 0.70485(18) 0.0291(17) Uani 1 1 d . .
H40A H 0.284443 0.176101 0.692265 0.044 Uiso 1 1 calc R U
H40B H 0.374313 0.098798 0.692772 0.044 Uiso 1 1 calc R U
H40C H 0.315779 0.108527 0.723425 0.044 Uiso 1 1 calc R U
C41 C 0.8663(4) 0.6024(4) 0.11024(17) 0.0213(14) Uani 1 1 d . .
C42 C 0.9380(4) 0.5448(5) 0.13061(17) 0.0243(15) Uani 1 1 d . .
H42A H 0.989104 0.600407 0.130996 0.037 Uiso 1 1 calc R U
H42B H 0.955122 0.463225 0.122165 0.037 Uiso 1 1 calc R U
H42C H 0.915633 0.533887 0.151709 0.037 Uiso 1 1 calc R U
C43 C 0.8966(6) 0.6039(6) 0.07679(19) 0.0357(19) Uani 1 1 d . .
H43A H 0.956665 0.636066 0.07571 0.054 Uiso 1 1 calc R U
H43B H 0.857726 0.657908 0.064621 0.054 Uiso 1 1 calc R U
H43C H 0.894853 0.518623 0.068437 0.054 Uiso 1 1 calc R U
C44 C 0.8532(5) 0.7367(5) 0.1227(2) 0.0351(19) Uani 1 1 d . .
H44A H 0.811793 0.781656 0.109384 0.053 Uiso 1 1 calc R U
H44B H 0.909563 0.780762 0.122829 0.053 Uiso 1 1 calc R U
H44C H 0.82988 0.732944 0.143832 0.053 Uiso 1 1 calc R U
C45 C 0.6732(4) 0.5542(4) 0.09163(16) 0.0195(14) Uani 1 1 d . .
C46 C 0.6831(5) 0.5136(5) 0.05796(16) 0.0237(14) Uani 1 1 d . .
H46A H 0.731586 0.559766 0.048403 0.036 Uiso 1 1 calc R U
H46B H 0.62867 0.531379 0.046727 0.036 Uiso 1 1 calc R U
H46C H 0.695375 0.423629 0.057118 0.036 Uiso 1 1 calc R U
C47 C 0.6594(5) 0.6960(5) 0.09256(18) 0.0286(17) Uani 1 1 d . .
H47A H 0.602793 0.716705 0.083151 0.043 Uiso 1 1 calc R U
H47B H 0.706529 0.737468 0.081019 0.043 Uiso 1 1 calc R U
H47C H 0.66017 0.724754 0.114105 0.043 Uiso 1 1 calc R U
C48 C 0.5898(4) 0.4954(5) 0.10566(18) 0.0242(15) Uani 1 1 d . .
H48A H 0.598829 0.405228 0.10848 0.036 Uiso 1 1 calc R U
H48B H 0.54015 0.509193 0.091674 0.036 Uiso 1 1 calc R U
H48C H 0.577447 0.534232 0.125744 0.036 Uiso 1 1 calc R U
C49 C 0.6677(4) 0.1695(5) 0.09246(16) 0.0179(13) Uani 1 1 d . .
H49 H 0.647904 0.210788 0.112021 0.021 Uiso 1 1 calc R U
C50 C 0.5954(5) 0.1890(5) 0.06886(17) 0.0248(15) Uani 1 1 d . .
H50A H 0.608598 0.140924 0.050117 0.037 Uiso 1 1 calc R U
H50B H 0.591296 0.278161 0.063672 0.037 Uiso 1 1 calc R U
H50C H 0.539455 0.160615 0.077555 0.037 Uiso 1 1 calc R U
C51 C 0.6746(5) 0.0290(5) 0.09938(17) 0.0253(15) Uani 1 1 d . .
H51A H 0.722714 0.014249 0.113963 0.038 Uiso 1 1 calc R U
H51B H 0.685958 -0.016674 0.080116 0.038 Uiso 1 1 calc R U
H51C H 0.619451 -0.000412 0.108487 0.038 Uiso 1 1 calc R U
C52 C 0.7943(5) 0.1720(5) 0.05632(16) 0.0228(14) Uani 1 1 d . .
H52 H 0.748149 0.123084 0.04521 0.027 Uiso 1 1 calc R U
C53 C 0.8291(6) 0.2697(6) 0.03360(18) 0.0331(18) Uani 1 1 d . .
H53A H 0.875818 0.318245 0.043497 0.05 Uiso 1 1 calc R U
H53B H 0.781312 0.32593 0.027515 0.05 Uiso 1 1 calc R U
H53C H 0.852344 0.22755 0.015196 0.05 Uiso 1 1 calc R U
C54 C 0.8686(5) 0.0810(6) 0.06393(18) 0.0303(17) Uani 1 1 d . .
H54A H 0.844359 0.006616 0.0741 0.045 Uiso 1 1 calc R U
H54B H 0.910612 0.121833 0.077798 0.045 Uiso 1 1 calc R U
H54C H 0.898288 0.056196 0.04478 0.045 Uiso 1 1 calc R U
C55 C 0.7302(4) 0.2827(5) 0.16648(15) 0.0152(12) Uani 1 1 d . .
H55 H 0.68608 0.329908 0.153933 0.018 Uiso 1 1 calc R U
C56 C 0.7545(4) 0.3659(5) 0.19363(15) 0.0199(14) Uani 1 1 d . .
H56A H 0.78472 0.440794 0.186007 0.03 Uiso 1 1 calc R U
H56B H 0.793279 0.319954 0.207702 0.03 Uiso 1 1 calc R U
H56C H 0.701204 0.390779 0.204717 0.03 Uiso 1 1 calc R U
C57 C 0.6835(4) 0.1641(5) 0.17856(16) 0.0206(13) Uani 1 1 d . .
H57A H 0.722577 0.119113 0.192742 0.031 Uiso 1 1 calc R U
H57B H 0.668534 0.109664 0.161073 0.031 Uiso 1 1 calc R U
H57C H 0.629871 0.188078 0.189538 0.031 Uiso 1 1 calc R U
C58 C 0.8751(4) 0.1803(4) 0.16040(15) 0.0174(13) Uani 1 1 d . .
H58 H 0.86274 0.179897 0.183133 0.021 Uiso 1 1 calc R U
C59 C 0.9657(4) 0.2336(5) 0.15667(17) 0.0225(15) Uani 1 1 d . .
H59A H 0.966994 0.319185 0.164837 0.034 Uiso 1 1 calc R U
H59B H 0.981438 0.234627 0.134681 0.034 Uiso 1 1 calc R U
H59C H 1.007697 0.181711 0.168078 0.034 Uiso 1 1 calc R U
C60 C 0.8742(4) 0.0425(5) 0.15003(17) 0.0238(15) Uani 1 1 d . .
H60A H 0.886351 0.037713 0.127792 0.036 Uiso 1 1 calc R U
H60B H 0.816411 0.006092 0.154278 0.036 Uiso 1 1 calc R U
H60C H 0.919113 -0.004098 0.161434 0.036 Uiso 1 1 calc R U
N4 N 0.4634(4) 0.2466(4) 0.73349(13) 0.0171(11) Uani 1 1 d . .
N5 N 0.7525(3) 0.2268(4) 0.08420(13) 0.0164(11) Uani 1 1 d . .
N6 N 0.8040(3) 0.2555(4) 0.14587(12) 0.0136(11) Uani 1 1 d . .
P5 P 0.76347(10) 0.50804(11) 0.11948(4) 0.0152(3) Uani 1 1 d . .
P6 P 0.81706(10) 0.31097(11) 0.10907(4) 0.0138(3) Uani 1 1 d . .
N3 N 0.4225(3) 0.2319(4) 0.79660(13) 0.0157(11) Uani 1 1 d . .
P3 P 0.43137(10) 0.50535(11) 0.75790(4) 0.0143(3) Uani 1 1 d . .
P4 P 0.48298(10) 0.30869(11) 0.76942(4) 0.0140(3) Uani 1 1 d . .
C1 C 0.2033(4) 0.3842(4) 0.92287(18) 0.0234(14) Uani 1 1 d . .
C2 C 0.1990(5) 0.2430(5) 0.9210(2) 0.0371(19) Uani 1 1 d . .
H2A H 0.188215 0.208576 0.941703 0.056 Uiso 1 1 calc R U
H2B H 0.254786 0.21059 0.913071 0.056 Uiso 1 1 calc R U
H2C H 0.151373 0.218251 0.907097 0.056 Uiso 1 1 calc R U
C3 C 0.2662(5) 0.4223(6) 0.9480(2) 0.038(2) Uani 1 1 d . .
H3A H 0.324321 0.38735 0.943553 0.057 Uiso 1 1 calc R U
H3B H 0.245355 0.390462 0.967936 0.057 Uiso 1 1 calc R U
H3C H 0.270045 0.513811 0.948797 0.057 Uiso 1 1 calc R U
C4 C 0.2427(6) 0.4276(5) 0.89207(19) 0.0372(19) Uani 1 1 d . .
H4A H 0.20614 0.397624 0.874953 0.056 Uiso 1 1 calc R U
H4B H 0.302093 0.393681 0.889911 0.056 Uiso 1 1 calc R U
H4C H 0.245097 0.519285 0.891638 0.056 Uiso 1 1 calc R U
C5 C 0.0223(5) 0.3824(5) 0.95525(17) 0.0272(15) Uani 1 1 d . .
C6 C -0.0033(5) 0.2505(5) 0.9446(2) 0.039(2) Uani 1 1 d . .
H6A H -0.030288 0.255156 0.923999 0.059 Uiso 1 1 calc R U
H6B H -0.04524 0.214339 0.959252 0.059 Uiso 1 1 calc R U
H6C H 0.049139 0.197687 0.943598 0.059 Uiso 1 1 calc R U
C7 C 0.0679(6) 0.3740(6) 0.98678(19) 0.041(2) Uani 1 1 d . .
H7A H 0.025961 0.344851 1.002377 0.062 Uiso 1 1 calc R U
H7B H 0.089965 0.456876 0.992653 0.062 Uiso 1 1 calc R U
H7C H 0.116972 0.315029 0.98548 0.062 Uiso 1 1 calc R U
C8 C -0.0619(5) 0.4570(6) 0.9586(2) 0.0335(17) Uani 1 1 d . .
H8A H -0.047847 0.543018 0.964802 0.05 Uiso 1 1 calc R U
H8B H -0.098992 0.418175 0.974472 0.05 Uiso 1 1 calc R U
H8C H -0.093154 0.458038 0.938819 0.05 Uiso 1 1 calc R U
C9 C -0.0274(5) 0.7071(5) 0.90126(17) 0.0279(15) Uani 1 1 d . .
H9 H -0.046304 0.649832 0.918313 0.034 Uiso 1 1 calc R U
C10 C -0.0840(5) 0.8236(6) 0.90346(18) 0.0333(18) Uani 1 1 d . .
H10A H -0.074152 0.876277 0.885209 0.05 Uiso 1 1 calc R U
H10B H -0.068428 0.87051 0.922174 0.05 Uiso 1 1 calc R U
H10C H -0.145862 0.799309 0.904425 0.05 Uiso 1 1 calc R U
C11 C -0.0478(5) 0.6400(6) 0.87062(18) 0.0321(17) Uani 1 1 d . .
H11A H -0.011775 0.564263 0.868985 0.048 Uiso 1 1 calc R U
H11B H -0.034655 0.695924 0.853254 0.048 Uiso 1 1 calc R U
H11C H -0.10996 0.616901 0.870099 0.048 Uiso 1 1 calc R U
C12 C 0.1066(5) 0.8127(5) 0.88207(16) 0.0281(15) Uani 1 1 d . .
H12 H 0.058027 0.841185 0.868207 0.034 Uiso 1 1 calc R U
C13 C 0.1733(6) 0.7424(6) 0.86180(18) 0.0371(18) Uani 1 1 d . .
H13A H 0.147181 0.663966 0.854457 0.056 Uiso 1 1 calc R U
H13B H 0.225833 0.723858 0.874002 0.056 Uiso 1 1 calc R U
H13C H 0.189222 0.794578 0.844007 0.056 Uiso 1 1 calc R U
C15 C 0.0239(5) 0.7709(5) 0.97735(16) 0.0239(14) Uani 1 1 d . .
H15 H -0.020639 0.738122 0.962424 0.029 Uiso 1 1 calc R U
C16 C 0.0201(5) 0.9133(5) 0.97563(19) 0.0352(18) Uani 1 1 d . .
H16A H 0.036668 0.940749 0.954777 0.053 Uiso 1 1 calc R U
H16B H 0.060867 0.949176 0.990766 0.053 Uiso 1 1 calc R U
H16C H -0.039583 0.941653 0.980225 0.053 Uiso 1 1 calc R U
C17 C -0.0045(6) 0.7288(6) 1.00964(18) 0.0333(16) Uani 1 1 d . .
H17A H 0.037954 0.758842 1.02497 0.05 Uiso 1 1 calc R U
H17B H -0.007083 0.637162 1.010326 0.05 Uiso 1 1 calc R U
H17C H -0.062495 0.763364 1.014323 0.05 Uiso 1 1 calc R U
C18 C 0.1838(5) 0.7566(5) 0.98840(17) 0.0259(15) Uani 1 1 d . .
H18 H 0.159172 0.8209 1.002816 0.031 Uiso 1 1 calc R U
C19 C 0.2177(5) 0.6527(6) 1.00880(19) 0.0366(18) Uani 1 1 d . .
H19A H 0.241875 0.585657 0.995857 0.055 Uiso 1 1 calc R U
H19B H 0.169558 0.619408 1.021369 0.055 Uiso 1 1 calc R U
H19C H 0.263718 0.685381 1.022409 0.055 Uiso 1 1 calc R U
C20 C 0.2591(5) 0.8209(8) 0.9716(2) 0.043(2) Uani 1 1 d . .
H20A H 0.235902 0.887515 0.958337 0.064 Uiso 1 1 calc R U
H20B H 0.29043 0.759525 0.958878 0.064 Uiso 1 1 calc R U
H20C H 0.299544 0.857075 0.986813 0.064 Uiso 1 1 calc R U
N1 N 0.0673(4) 0.7325(4) 0.90603(13) 0.0215(12) Uani 1 1 d . .
N2 N 0.1098(4) 0.7189(4) 0.96794(13) 0.0211(12) Uani 1 1 d . .
P1 P 0.08975(11) 0.45750(12) 0.92317(4) 0.0190(3) Uani 1 1 d . .
P2 P 0.13223(11) 0.65952(12) 0.93214(4) 0.0195(3) Uani 1 1 d . .

loop_
_atom_site_aniso_label
_atom_site_aniso_U_11
_atom_site_aniso_U_22
_atom_site_aniso_U_33
_atom_site_aniso_U_23
_atom_site_aniso_U_13
_atom_site_aniso_U_12
C14 0.127(10) 0.032(4) 0.034(5) 0.008(3) 0.012(6) -0.032(4)
C21 0.020(3) 0.011(2) 0.033(4) 0.006(2) 0.001(3) -0.0051(18)
C22 0.015(3) 0.020(2) 0.030(4) 0.000(2) -0.002(3) -0.002(2)
C23 0.036(4) 0.014(2) 0.047(5) 0.002(2) 0.013(4) -0.006(2)
C24 0.028(4) 0.045(4) 0.023(4) -0.011(3) 0.000(4) -0.014(3)
C25 0.027(4) 0.012(2) 0.024(4) -0.004(2) 0.006(3) 0.004(2)
C26 0.033(4) 0.015(2) 0.036(4) 0.000(2) 0.010(4) 0.009(2)
C27 0.022(3) 0.019(2) 0.032(4) 0.004(2) 0.008(3) 0.004(2)
C28 0.034(4) 0.020(3) 0.024(4) -0.004(2) 0.005(4) -0.002(2)
C29 0.018(3) 0.028(3) 0.019(4) 0.012(2) 0.001(3) 0.000(2)
C30 0.037(5) 0.035(3) 0.021(4) 0.003(3) -0.009(4) 0.006(3)
C31 0.026(4) 0.027(3) 0.031(5) 0.009(3) -0.002(4) 0.004(2)
C32 0.018(3) 0.014(2) 0.025(4) 0.001(2) 0.004(3) -0.004(2)
C33 0.018(3) 0.023(3) 0.041(5) 0.004(3) 0.007(4) -0.001(2)
C34 0.029(4) 0.016(3) 0.039(5) 0.002(2) 0.007(4) 0.004(2)
C35 0.021(3) 0.018(2) 0.019(3) -0.002(2) 0.004(3) 0.003(2)
C36 0.029(4) 0.019(3) 0.036(5) -0.004(2) 0.008(4) 0.005(2)
C37 0.027(4) 0.015(2) 0.040(5) -0.003(2) 0.010(4) 0.004(2)
C38 0.011(3) 0.017(2) 0.023(4) -0.003(2) -0.001(3) 0.003(2)
C39 0.026(4) 0.029(3) 0.021(4) -0.004(2) -0.003(3) 0.006(2)
C40 0.027(4) 0.026(3) 0.034(4) -0.014(3) -0.007(4) 0.001(2)
C41 0.024(3) 0.014(2) 0.025(4) 0.006(2) 0.004(3) -0.003(2)
C42 0.017(3) 0.025(3) 0.030(4) -0.007(2) -0.003(3) -0.005(2)
C43 0.034(5) 0.035(3) 0.038(5) 0.007(3) 0.010(4) -0.012(3)
C44 0.028(4) 0.017(3) 0.060(6) -0.003(3) 0.000(4) -0.006(2)
C45 0.022(3) 0.014(2) 0.023(4) 0.000(2) 0.005(3) 0.000(2)
C46 0.029(4) 0.027(3) 0.015(3) 0.003(2) -0.004(3) 0.002(3)
C47 0.029(4) 0.019(3) 0.037(4) 0.002(3) -0.004(4) 0.005(2)
C48 0.017(3) 0.023(3) 0.032(4) 0.000(3) -0.004(3) -0.002(2)
C49 0.015(3) 0.019(2) 0.020(3) -0.002(2) -0.006(3) 0.001(2)
C50 0.022(4) 0.025(3) 0.028(4) -0.001(2) -0.004(3) 0.000(2)
C51 0.022(3) 0.021(3) 0.033(4) 0.000(2) -0.004(3) -0.008(2)
C52 0.026(4) 0.021(3) 0.022(4) -0.005(2) -0.003(3) -0.003(2)
C53 0.046(5) 0.033(3) 0.021(4) -0.002(3) 0.008(4) 0.002(3)
C54 0.033(5) 0.039(3) 0.019(4) -0.008(3) -0.002(4) 0.009(3)
C55 0.009(3) 0.024(2) 0.013(3) 0.004(2) 0.003(3) 0.002(2)
C56 0.025(4) 0.021(2) 0.014(3) 0.000(2) -0.004(3) 0.005(2)
C57 0.018(3) 0.024(3) 0.020(4) 0.008(2) 0.003(3) 0.000(2)
C58 0.016(3) 0.018(2) 0.019(3) 0.003(2) -0.006(3) 0.003(2)
C59 0.014(3) 0.026(3) 0.028(4) -0.003(2) -0.006(3) 0.003(2)
C60 0.021(4) 0.020(2) 0.030(4) -0.002(2) -0.005(3) 0.007(2)
N4 0.018(3) 0.015(2) 0.018(3) -0.0011(17) -0.003(3) 0.0042(17)
N5 0.017(3) 0.0171(19) 0.015(3) -0.0030(18) 0.008(2) 0.0000(18)
N6 0.011(3) 0.014(2) 0.015(3) 0.0004(17) -0.002(2) 0.0012(16)
P5 0.0180(8) 0.0115(5) 0.0163(8) 0.0002(5) 0.0009(7) -0.0006(5)
P6 0.0145(8) 0.0125(5) 0.0145(8) -0.0008(5) 0.0003(7) 0.0002(5)
N3 0.014(3) 0.0137(19) 0.019(3) 0.0057(17) -0.002(3) -0.0006(17)
P3 0.0175(8) 0.0103(5) 0.0149(8) 0.0003(5) -0.0017(7) 0.0005(5)
P4 0.0141(8) 0.0121(5) 0.0158(8) 0.0001(5) 0.0015(7) 0.0000(5)
C1 0.019(3) 0.021(2) 0.031(4) 0.000(2) -0.003(3) 0.000(2)
C2 0.033(4) 0.028(3) 0.050(5) 0.002(3) -0.004(4) 0.013(3)
C3 0.033(5) 0.032(3) 0.049(6) -0.007(3) -0.014(4) 0.005(3)
C4 0.045(5) 0.029(3) 0.037(5) -0.001(3) 0.006(4) 0.007(3)
C5 0.030(4) 0.026(3) 0.026(4) 0.007(2) -0.001(4) -0.004(2)
C6 0.043(5) 0.027(3) 0.047(5) 0.004(3) 0.007(4) -0.015(3)
C7 0.049(5) 0.047(4) 0.029(5) 0.013(3) 0.009(4) -0.014(3)
C8 0.020(4) 0.038(3) 0.042(5) 0.007(3) 0.004(4) -0.005(3)
C9 0.031(4) 0.030(3) 0.023(4) -0.001(2) -0.005(3) 0.007(3)
C10 0.035(5) 0.042(3) 0.023(4) -0.001(3) -0.005(4) 0.016(3)
C11 0.038(5) 0.033(3) 0.026(4) -0.003(3) -0.005(4) 0.007(3)
C12 0.039(4) 0.024(3) 0.021(4) 0.000(2) -0.001(3) 0.003(3)
C13 0.039(5) 0.053(4) 0.020(4) 0.007(3) 0.006(4) 0.001(3)
C15 0.025(4) 0.026(3) 0.021(4) -0.004(2) -0.001(3) 0.004(2)
C16 0.043(5) 0.034(3) 0.028(4) -0.012(3) -0.008(4) 0.010(3)
C17 0.029(4) 0.052(4) 0.019(4) -0.006(3) 0.004(4) 0.000(3)
C18 0.019(4) 0.036(3) 0.022(4) -0.007(3) 0.001(3) -0.004(3)
C19 0.038(5) 0.041(3) 0.031(5) -0.007(3) -0.006(4) 0.000(3)
C20 0.029(5) 0.070(5) 0.029(5) -0.001(4) -0.003(4) -0.022(4)
N1 0.027(3) 0.022(2) 0.015(3) 0.0019(19) 0.003(3) 0.002(2)
N2 0.020(3) 0.025(2) 0.018(3) -0.0032(19) 0.001(3) -0.0007(19)
P1 0.0200(9) 0.0167(6) 0.0204(9) -0.0003(5) -0.0027(8) -0.0019(5)
P2 0.0206(8) 0.0184(6) 0.0193(9) -0.0001(5) -0.0010(8) -0.0004(5)

loop_
_atom_type_symbol
_atom_type_description
_atom_type_scat_dispersion_real
_atom_type_scat_dispersion_imag
_atom_type_scat_source
C C 0.003 0.002 'International Tables Vol C Tables 4.2.6.8 and 6.1.1.4'
H H 0 0 'International Tables Vol C Tables 4.2.6.8 and 6.1.1.4'
N N 0.006 0.003 'International Tables Vol C Tables 4.2.6.8 and 6.1.1.4'
P P 0.102 0.094 'International Tables Vol C Tables 4.2.6.8 and 6.1.1.4'

loop_
_geom_angle_atom_site_label_1
_geom_angle_atom_site_label_2
_geom_angle_atom_site_label_3
_geom_angle
C12 C14 H14A 109.5
C12 C14 H14B 109.5
H14A C14 H14B 109.5
C12 C14 H14C 109.5
H14A C14 H14C 109.5
H14B C14 H14C 109.5
C24 C21 C22 109.7(6)
C24 C21 C23 109.7(5)
C22 C21 C23 104.9(5)
C24 C21 P3 117.7(5)
C22 C21 P3 106.3(4)
C23 C21 P3 107.9(5)
C21 C22 H22A 109.5
C21 C22 H22B 109.5
H22A C22 H22B 109.5
C21 C22 H22C 109.5
H22A C22 H22C 109.5
H22B C22 H22C 109.5
C21 C23 H23A 109.5
C21 C23 H23B 109.5
H23A C23 H23B 109.5
C21 C23 H23C 109.5
H23A C23 H23C 109.5
H23B C23 H23C 109.5
C21 C24 H24A 109.5
C21 C24 H24B 109.5
H24A C24 H24B 109.5
C21 C24 H24C 109.5
H24A C24 H24C 109.5
H24B C24 H24C 109.5
C28 C25 C27 109.4(5)
C28 C25 C26 108.6(5)
C27 C25 C26 105.7(5)
C28 C25 P3 117.8(5)
C27 C25 P3 104.3(4)
C26 C25 P3 110.3(5)
C25 C26 H26A 109.5
C25 C26 H26B 109.5
H26A C26 H26B 109.5
C25 C26 H26C 109.5
H26A C26 H26C 109.5
H26B C26 H26C 109.5
C25 C27 H27A 109.5
C25 C27 H27B 109.5
H27A C27 H27B 109.5
C25 C27 H27C 109.5
H27A C27 H27C 109.5
H27B C27 H27C 109.5
C25 C28 H28A 109.5
C25 C28 H28B 109.5
H28A C28 H28B 109.5
C25 C28 H28C 109.5
H28A C28 H28C 109.5
H28B C28 H28C 109.5
N3 C29 C31 115.0(6)
N3 C29 C30 113.5(5)
C31 C29 C30 110.2(6)
N3 C29 H29 105.8
C31 C29 H29 105.8
C30 C29 H29 105.8
C29 C30 H30A 109.5
C29 C30 H30B 109.5
H30A C30 H30B 109.5
C29 C30 H30C 109.5
H30A C30 H30C 109.5
H30B C30 H30C 109.5
C29 C31 H31A 109.5
C29 C31 H31B 109.5
H31A C31 H31B 109.5
C29 C31 H31C 109.5
H31A C31 H31C 109.5
H31B C31 H31C 109.5
N3 C32 C33 113.9(5)
N3 C32 C34 112.7(5)
C33 C32 C34 109.2(5)
N3 C32 H32 106.9
C33 C32 H32 106.9
C34 C32 H32 106.9
C32 C33 H33A 109.5
C32 C33 H33B 109.5
H33A C33 H33B 109.5
C32 C33 H33C 109.5
H33A C33 H33C 109.5
H33B C33 H33C 109.5
C32 C34 H34A 109.5
C32 C34 H34B 109.5
H34A C34 H34B 109.5
C32 C34 H34C 109.5
H34A C34 H34C 109.5
H34B C34 H34C 109.5
N4 C35 C36 113.3(5)
N4 C35 C37 113.9(5)
C36 C35 C37 110.0(5)
N4 C35 H35 106.4
C36 C35 H35 106.4
C37 C35 H35 106.4
C35 C36 H36A 109.5
C35 C36 H36B 109.5
H36A C36 H36B 109.5
C35 C36 H36C 109.5
H36A C36 H36C 109.5
H36B C36 H36C 109.5
C35 C37 H37A 109.5
C35 C37 H37B 109.5
H37A C37 H37B 109.5
C35 C37 H37C 109.5
H37A C37 H37C 109.5
H37B C37 H37C 109.5
N4 C38 C39 112.4(5)
N4 C38 C40 113.5(4)
C39 C38 C40 110.0(6)
N4 C38 H38 106.8
C39 C38 H38 106.8
C40 C38 H38 106.8
C38 C39 H39A 109.5
C38 C39 H39B 109.5
H39A C39 H39B 109.5
C38 C39 H39C 109.5
H39A C39 H39C 109.5
H39B C39 H39C 109.5
C38 C40 H40A 109.5
C38 C40 H40B 109.5
H40A C40 H40B 109.5
C38 C40 H40C 109.5
H40A C40 H40C 109.5
H40B C40 H40C 109.5
C43 C41 C42 109.5(6)
C43 C41 C44 111.2(5)
C42 C41 C44 105.4(6)
C43 C41 P5 117.0(5)
C42 C41 P5 104.7(4)
C44 C41 P5 108.1(5)
C41 C42 H42A 109.5
C41 C42 H42B 109.5
H42A C42 H42B 109.5
C41 C42 H42C 109.5
H42A C42 H42C 109.5
H42B C42 H42C 109.5
C41 C43 H43A 109.5
C41 C43 H43B 109.5
H43A C43 H43B 109.5
C41 C43 H43C 109.5
H43A C43 H43C 109.5
H43B C43 H43C 109.5
C41 C44 H44A 109.5
C41 C44 H44B 109.5
H44A C44 H44B 109.5
C41 C44 H44C 109.5
H44A C44 H44C 109.5
H44B C44 H44C 109.5
C46 C45 C47 108.7(5)
C46 C45 C48 109.9(5)
C47 C45 C48 106.3(5)
C46 C45 P5 117.4(4)
C47 C45 P5 110.0(4)
C48 C45 P5 104.1(4)
C45 C46 H46A 109.5
C45 C46 H46B 109.5
H46A C46 H46B 109.5
C45 C46 H46C 109.5
H46A C46 H46C 109.5
H46B C46 H46C 109.5
C45 C47 H47A 109.5
C45 C47 H47B 109.5
H47A C47 H47B 109.5
C45 C47 H47C 109.5
H47A C47 H47C 109.5
H47B C47 H47C 109.5
C45 C48 H48A 109.5
C45 C48 H48B 109.5
H48A C48 H48B 109.5
C45 C48 H48C 109.5
H48A C48 H48C 109.5
H48B C48 H48C 109.5
N5 C49 C50 114.7(5)
N5 C49 C51 113.2(5)
C50 C49 C51 108.4(5)
N5 C49 H49 106.7
C50 C49 H49 106.7
C51 C49 H49 106.7
C49 C50 H50A 109.5
C49 C50 H50B 109.5
H50A C50 H50B 109.5
C49 C50 H50C 109.5
H50A C50 H50C 109.5
H50B C50 H50C 109.5
C49 C51 H51A 109.5
C49 C51 H51B 109.5
H51A C51 H51B 109.5
C49 C51 H51C 109.5
H51A C51 H51C 109.5
H51B C51 H51C 109.5
N5 C52 C54 113.3(6)
N5 C52 C53 113.7(5)
C54 C52 C53 108.4(6)
N5 C52 H52 107
C54 C52 H52 107
C53 C52 H52 107
C52 C53 H53A 109.5
C52 C53 H53B 109.5
H53A C53 H53B 109.5
C52 C53 H53C 109.5
H53A C53 H53C 109.5
H53B C53 H53C 109.5
C52 C54 H54A 109.5
C52 C54 H54B 109.5
H54A C54 H54B 109.5
C52 C54 H54C 109.5
H54A C54 H54C 109.5
H54B C54 H54C 109.5
N6 C55 C56 113.4(5)
N6 C55 C57 113.4(4)
C56 C55 C57 109.4(5)
N6 C55 H55 106.7
C56 C55 H55 106.7
C57 C55 H55 106.7
C55 C56 H56A 109.5
C55 C56 H56B 109.5
H56A C56 H56B 109.5
C55 C56 H56C 109.5
H56A C56 H56C 109.5
H56B C56 H56C 109.5
C55 C57 H57A 109.5
C55 C57 H57B 109.5
H57A C57 H57B 109.5
C55 C57 H57C 109.5
H57A C57 H57C 109.5
H57B C57 H57C 109.5
N6 C58 C59 114.9(5)
N6 C58 C60 112.8(5)
C59 C58 C60 109.8(5)
N6 C58 H58 106.2
C59 C58 H58 106.2
C60 C58 H58 106.2
C58 C59 H59A 109.5
C58 C59 H59B 109.5
H59A C59 H59B 109.5
C58 C59 H59C 109.5
H59A C59 H59C 109.5
H59B C59 H59C 109.5
C58 C60 H60A 109.5
C58 C60 H60B 109.5
H60A C60 H60B 109.5
C58 C60 H60C 109.5
H60A C60 H60C 109.5
H60B C60 H60C 109.5
C38 N4 C35 114.2(5)
C38 N4 P4 125.2(4)
C35 N4 P4 120.4(4)
C49 N5 C52 114.2(5)
C49 N5 P6 124.8(4)
C52 N5 P6 118.0(4)
C55 N6 C58 114.3(5)
C55 N6 P6 125.9(4)
C58 N6 P6 119.7(4)
C45 P5 C41 109.1(3)
C45 P5 P6 111.86(18)
C41 P5 P6 98.65(18)
N6 P6 N5 109.6(2)
N6 P6 P5 95.39(16)
N5 P6 P5 113.48(18)
C32 N3 C29 115.3(4)
C32 N3 P4 126.3(4)
C29 N3 P4 115.1(4)
C25 P3 C21 109.2(3)
C25 P3 P4 111.81(19)
C21 P3 P4 97.92(18)
N3 P4 N4 110.1(3)
N3 P4 P3 113.81(17)
N4 P4 P3 95.60(16)
C3 C1 C2 109.6(5)
C3 C1 C4 107.1(6)
C2 C1 C4 105.8(6)
C3 C1 P1 117.7(5)
C2 C1 P1 111.8(4)
C4 C1 P1 103.8(5)
C1 C2 H2A 109.5
C1 C2 H2B 109.5
H2A C2 H2B 109.5
C1 C2 H2C 109.5
H2A C2 H2C 109.5
H2B C2 H2C 109.5
C1 C3 H3A 109.5
C1 C3 H3B 109.5
H3A C3 H3B 109.5
C1 C3 H3C 109.5
H3A C3 H3C 109.5
H3B C3 H3C 109.5
C1 C4 H4A 109.5
C1 C4 H4B 109.5
H4A C4 H4B 109.5
C1 C4 H4C 109.5
H4A C4 H4C 109.5
H4B C4 H4C 109.5
C8 C5 C7 109.2(7)
C8 C5 C6 107.2(6)
C7 C5 C6 109.3(5)
C8 C5 P1 107.8(4)
C7 C5 P1 115.3(5)
C6 C5 P1 107.8(5)
C5 C6 H6A 109.5
C5 C6 H6B 109.5
H6A C6 H6B 109.5
C5 C6 H6C 109.5
H6A C6 H6C 109.5
H6B C6 H6C 109.5
C5 C7 H7A 109.5
C5 C7 H7B 109.5
H7A C7 H7B 109.5
C5 C7 H7C 109.5
H7A C7 H7C 109.5
H7B C7 H7C 109.5
C5 C8 H8A 109.5
C5 C8 H8B 109.5
H8A C8 H8B 109.5
C5 C8 H8C 109.5
H8A C8 H8C 109.5
H8B C8 H8C 109.5
N1 C9 C10 113.3(5)
N1 C9 C11 113.7(6)
C10 C9 C11 108.7(6)
N1 C9 H9 106.9
C10 C9 H9 106.9
C11 C9 H9 106.9
C9 C10 H10A 109.5
C9 C10 H10B 109.5
H10A C10 H10B 109.5
C9 C10 H10C 109.5
H10A C10 H10C 109.5
H10B C10 H10C 109.5
C9 C11 H11A 109.5
C9 C11 H11B 109.5
H11A C11 H11B 109.5
C9 C11 H11C 109.5
H11A C11 H11C 109.5
H11B C11 H11C 109.5
N1 C12 C14 112.3(6)
N1 C12 C13 112.7(5)
C14 C12 C13 109.7(7)
N1 C12 H12 107.3
C14 C12 H12 107.3
C13 C12 H12 107.3
C12 C13 H13A 109.5
C12 C13 H13B 109.5
H13A C13 H13B 109.5
C12 C13 H13C 109.5
H13A C13 H13C 109.5
H13B C13 H13C 109.5
N2 C15 C16 113.3(6)
N2 C15 C17 113.0(6)
C16 C15 C17 109.1(6)
N2 C15 H15 107
C16 C15 H15 107
C17 C15 H15 107
C15 C16 H16A 109.5
C15 C16 H16B 109.5
H16A C16 H16B 109.5
C15 C16 H16C 109.5
H16A C16 H16C 109.5
H16B C16 H16C 109.5
C15 C17 H17A 109.5
C15 C17 H17B 109.5
H17A C17 H17B 109.5
C15 C17 H17C 109.5
H17A C17 H17C 109.5
H17B C17 H17C 109.5
N2 C18 C19 114.0(5)
N2 C18 C20 114.3(6)
C19 C18 C20 110.6(7)
N2 C18 H18 105.7
C19 C18 H18 105.7
C20 C18 H18 105.7
C18 C19 H19A 109.5
C18 C19 H19B 109.5
H19A C19 H19B 109.5
C18 C19 H19C 109.5
H19A C19 H19C 109.5
H19B C19 H19C 109.5
C18 C20 H20A 109.5
C18 C20 H20B 109.5
H20A C20 H20B 109.5
C18 C20 H20C 109.5
H20A C20 H20C 109.5
H20B C20 H20C 109.5
C12 N1 C9 113.9(5)
C12 N1 P2 120.0(5)
C9 N1 P2 125.3(4)
C15 N2 C18 114.0(5)
C15 N2 P2 124.5(4)
C18 N2 P2 119.1(4)
C1 P1 C5 108.9(3)
C1 P1 P2 97.55(18)
C5 P1 P2 115.3(2)
N1 P2 N2 108.4(3)
N1 P2 P1 98.98(18)
N2 P2 P1 116.59(18)

loop_
_geom_bond_atom_site_label_1
_geom_bond_atom_site_label_2
_geom_bond_distance
C14 C12 1.520(10)
C14 H14A 0.98
C14 H14B 0.98
C14 H14C 0.98
C21 C24 1.498(10)
C21 C22 1.539(9)
C21 C23 1.550(7)
C21 P3 1.915(6)
C22 H22A 0.98
C22 H22B 0.98
C22 H22C 0.98
C23 H23A 0.98
C23 H23B 0.98
C23 H23C 0.98
C24 H24A 0.98
C24 H24B 0.98
C24 H24C 0.98
C25 C28 1.526(10)
C25 C27 1.540(9)
C25 C26 1.546(7)
C25 P3 1.885(7)
C26 H26A 0.98
C26 H26B 0.98
C26 H26C 0.98
C27 H27A 0.98
C27 H27B 0.98
C27 H27C 0.98
C28 H28A 0.98
C28 H28B 0.98
C28 H28C 0.98
C29 N3 1.509(8)
C29 C31 1.508(9)
C29 C30 1.521(9)
C29 H29 1
C30 H30A 0.98
C30 H30B 0.98
C30 H30C 0.98
C31 H31A 0.98
C31 H31B 0.98
C31 H31C 0.98
C32 N3 1.475(8)
C32 C33 1.521(9)
C32 C34 1.545(7)
C32 H32 1
C33 H33A 0.98
C33 H33B 0.98
C33 H33C 0.98
C34 H34A 0.98
C34 H34B 0.98
C34 H34C 0.98
C35 N4 1.486(8)
C35 C36 1.509(9)
C35 C37 1.516(7)
C35 H35 1
C36 H36A 0.98
C36 H36B 0.98
C36 H36C 0.98
C37 H37A 0.98
C37 H37B 0.98
C37 H37C 0.98
C38 N4 1.477(8)
C38 C39 1.521(9)
C38 C40 1.534(8)
C38 H38 1
C39 H39A 0.98
C39 H39B 0.98
C39 H39C 0.98
C40 H40A 0.98
C40 H40B 0.98
C40 H40C 0.98
C41 C43 1.517(10)
C41 C42 1.532(9)
C41 C44 1.545(8)
C41 P5 1.907(6)
C42 H42A 0.98
C42 H42B 0.98
C42 H42C 0.98
C43 H43A 0.98
C43 H43B 0.98
C43 H43C 0.98
C44 H44A 0.98
C44 H44B 0.98
C44 H44C 0.98
C45 C46 1.525(9)
C45 C47 1.529(7)
C45 C48 1.543(9)
C45 P5 1.894(7)
C46 H46A 0.98
C46 H46B 0.98
C46 H46C 0.98
C47 H47A 0.98
C47 H47B 0.98
C47 H47C 0.98
C48 H48A 0.98
C48 H48B 0.98
C48 H48C 0.98
C49 N5 1.474(8)
C49 C50 1.517(9)
C49 C51 1.534(7)
C49 H49 1
C50 H50A 0.98
C50 H50B 0.98
C50 H50C 0.98
C51 H51A 0.98
C51 H51B 0.98
C51 H51C 0.98
C52 N5 1.483(8)
C52 C54 1.528(9)
C52 C53 1.527(9)
C52 H52 1
C53 H53A 0.98
C53 H53B 0.98
C53 H53C 0.98
C54 H54A 0.98
C54 H54B 0.98
C54 H54C 0.98
C55 N6 1.465(8)
C55 C56 1.518(8)
C55 C57 1.544(7)
C55 H55 1
C56 H56A 0.98
C56 H56B 0.98
C56 H56C 0.98
C57 H57A 0.98
C57 H57B 0.98
C57 H57C 0.98
C58 N6 1.488(7)
C58 C59 1.503(9)
C58 C60 1.539(7)
C58 H58 1
C59 H59A 0.98
C59 H59B 0.98
C59 H59C 0.98
C60 H60A 0.98
C60 H60B 0.98
C60 H60C 0.98
N4 P4 1.714(5)
N5 P6 1.712(5)
N6 P6 1.708(5)
P5 P6 2.3024(18)
N3 P4 1.704(5)
P3 P4 2.2977(18)
C1 C3 1.504(10)
C1 C2 1.512(7)
C1 C4 1.531(10)
C1 P1 1.901(6)
C2 H2A 0.98
C2 H2B 0.98
C2 H2C 0.98
C3 H3A 0.98
C3 H3B 0.98
C3 H3C 0.98
C4 H4A 0.98
C4 H4B 0.98
C4 H4C 0.98
C5 C8 1.518(10)
C5 C7 1.532(11)
C5 C6 1.533(8)
C5 P1 1.903(7)
C6 H6A 0.98
C6 H6B 0.98
C6 H6C 0.98
C7 H7A 0.98
C7 H7B 0.98
C7 H7C 0.98
C8 H8A 0.98
C8 H8B 0.98
C8 H8C 0.98
C9 N1 1.484(9)
C9 C10 1.518(8)
C9 C11 1.537(10)
C9 H9 1
C10 H10A 0.98
C10 H10B 0.98
C10 H10C 0.98
C11 H11A 0.98
C11 H11B 0.98
C11 H11C 0.98
C12 N1 1.471(8)
C12 C13 1.538(10)
C12 H12 1
C13 H13A 0.98
C13 H13B 0.98
C13 H13C 0.98
C15 N2 1.479(8)
C15 C16 1.524(8)
C15 C17 1.528(10)
C15 H15 1
C16 H16A 0.98
C16 H16B 0.98
C16 H16C 0.98
C17 H17A 0.98
C17 H17B 0.98
C17 H17C 0.98
C18 N2 1.490(9)
C18 C19 1.509(10)
C18 C20 1.522(10)
C18 H18 1
C19 H19A 0.98
C19 H19B 0.98
C19 H19C 0.98
C20 H20A 0.98
C20 H20B 0.98
C20 H20C 0.98
N1 P2 1.691(6)
N2 P2 1.706(6)
P1 P2 2.2860(19)

loop_
_geom_torsion_atom_site_label_1
_geom_torsion_atom_site_label_2
_geom_torsion_atom_site_label_3
_geom_torsion_atom_site_label_4
_geom_torsion
C39 C38 N4 C35 -66.4(6)
C40 C38 N4 C35 59.3(7)
C39 C38 N4 P4 110.3(5)
C40 C38 N4 P4 -124.0(5)
C36 C35 N4 C38 129.6(6)
C37 C35 N4 C38 -103.6(6)
C36 C35 N4 P4 -47.2(7)
C37 C35 N4 P4 79.5(6)
C50 C49 N5 C52 -65.0(6)
C51 C49 N5 C52 60.0(7)
C50 C49 N5 P6 135.2(5)
C51 C49 N5 P6 -99.7(5)
C54 C52 N5 C49 -101.8(6)
C53 C52 N5 C49 133.8(6)
C54 C52 N5 P6 59.4(6)
C53 C52 N5 P6 -64.9(7)
C56 C55 N6 C58 65.2(6)
C57 C55 N6 C58 -60.4(6)
C56 C55 N6 P6 -110.0(5)
C57 C55 N6 P6 124.4(5)
C59 C58 N6 C55 -129.3(6)
C60 C58 N6 C55 103.8(6)
C59 C58 N6 P6 46.2(6)
C60 C58 N6 P6 -80.7(6)
C46 C45 P5 C41 70.4(5)
C47 C45 P5 C41 -54.4(5)
C48 C45 P5 C41 -167.9(4)
C46 C45 P5 P6 -37.7(5)
C47 C45 P5 P6 -162.5(4)
C48 C45 P5 P6 84.0(4)
C55 N6 P6 N5 -78.4(5)
C58 N6 P6 N5 106.6(4)
C55 N6 P6 P5 38.9(4)
C58 N6 P6 P5 -136.1(4)
C49 N5 P6 N6 31.1(5)
C52 N5 P6 N6 -128.0(4)
C49 N5 P6 P5 -74.1(4)
C52 N5 P6 P5 126.8(4)
C33 C32 N3 C29 66.4(6)
C34 C32 N3 C29 -58.7(7)
C33 C32 N3 P4 -135.5(5)
C34 C32 N3 P4 99.5(6)
C31 C29 N3 C32 103.1(6)
C30 C29 N3 C32 -128.7(6)
C31 C29 N3 P4 -57.6(6)
C30 C29 N3 P4 70.6(6)
C28 C25 P3 C21 -67.9(5)
C27 C25 P3 C21 170.6(4)
C26 C25 P3 C21 57.5(6)
C28 C25 P3 P4 39.3(5)
C27 C25 P3 P4 -82.2(4)
C26 C25 P3 P4 164.7(4)
C32 N3 P4 N4 -31.2(5)
C29 N3 P4 N4 127.0(4)
C32 N3 P4 P3 74.8(4)
C29 N3 P4 P3 -127.0(4)
C38 N4 P4 N3 77.8(5)
C35 N4 P4 N3 -105.7(4)
C38 N4 P4 P3 -40.1(4)
C35 N4 P4 P3 136.4(4)
C14 C12 N1 C9 123.3(7)
C13 C12 N1 C9 -112.2(6)
C14 C12 N1 P2 -66.6(7)
C13 C12 N1 P2 57.9(7)
C10 C9 N1 C12 -64.5(8)
C11 C9 N1 C12 60.3(6)
C10 C9 N1 P2 126.0(6)
C11 C9 N1 P2 -109.2(6)
C16 C15 N2 C18 63.6(7)
C17 C15 N2 C18 -61.1(7)
C16 C15 N2 P2 -98.4(6)
C17 C15 N2 P2 136.8(5)
C19 C18 N2 C15 107.7(6)
C20 C18 N2 C15 -123.7(6)
C19 C18 N2 P2 -89.2(6)
C20 C18 N2 P2 39.4(7)
C12 N1 P2 N2 114.8(5)
C9 N1 P2 N2 -76.2(5)
C12 N1 P2 P1 -123.2(4)
C9 N1 P2 P1 45.8(5)
C15 N2 P2 N1 28.6(5)
C18 N2 P2 N1 -132.6(4)
C15 N2 P2 P1 -81.9(4)
C18 N2 P2 P1 116.9(4)
